data_7102602
loop_
_publ_author_name
'Fu, Yuan-Te'
'Lynch, Vincent M'
'Lagow, Richard J'

_publ_section_title
;
 Hexakis(isopropylthio)-1,5-hexadien-3-yne and its fluorescent Ag(I)
 coordination polymers: assembly of helicates with thioether sites.
;
_journal_issue 9
_journal_name_full 'Chemical communications (Cambridge, England)'
_journal_page_first 1068
_journal_page_last 1069
_journal_paper_doi 10.1039/b314292b
_journal_year 2004
_chemical_formula_sum 'C48 H86 Ag5 N5 O16 S12'
_chemical_formula_weight 1913.29
_chemical_name_systematic
;
?
;
_space_group_IT_number 14
_symmetry_cell_setting monoclinic
_symmetry_space_group_name_Hall '-P 2yn'
_symmetry_space_group_name_H-M 'P 1 21/n 1'
_atom_sites_solution_hydrogens geom
_atom_sites_solution_primary direct
_atom_sites_solution_secondary difmap
_audit_creation_method SHELXL-97
_cell_angle_alpha 90.00
_cell_angle_beta 107.9950(10)
_cell_angle_gamma 90.00
_cell_formula_units_Z 4
_cell_length_a 18.55800(10)
_cell_length_b 18.60650(10)
_cell_length_c 21.93580(10)
_cell_measurement_temperature 153(2)
_cell_volume 7203.90(6)
_computing_cell_refinement 'Collect software, Nonius B.V. 1998'
_computing_data_collection 'Collect software, Nonius B.V. 1998'
_computing_data_reduction
;
DENZO and Scalepack (Otwinoski and Minor, 1997)
;
_computing_molecular_graphics 'XP SHELXTL/PC, Siemens Analytical'
_computing_structure_refinement 'XL SHELXTL/PC, Siemens Analytical'
_computing_structure_solution
;

SIR97 - Altomare A., Burla M.C., Camalli M., Cascarano G.L., Giacovazzo C.,
Guagliardi A., Moliterni A.G.G., Polidori G.,Spagna R.
;
_diffrn_ambient_temperature 153(2)
_diffrn_measured_fraction_theta_full 0.998
_diffrn_measured_fraction_theta_max 0.998
_diffrn_measurement_device_type 'Nonius Kappa CCD'
_diffrn_measurement_method \w-scans
_diffrn_radiation_monochromator graphite
_diffrn_radiation_source 'fine-focus sealed tube'
_diffrn_radiation_type MoK\a
_diffrn_radiation_wavelength 0.71073
_diffrn_reflns_av_R_equivalents 0.0426
_diffrn_reflns_av_sigmaI/netI 0.0320
_diffrn_reflns_limit_h_max 24
_diffrn_reflns_limit_h_min -24
_diffrn_reflns_limit_k_max 24
_diffrn_reflns_limit_k_min -24
_diffrn_reflns_limit_l_max 28
_diffrn_reflns_limit_l_min -28
_diffrn_reflns_number 97906
_diffrn_reflns_theta_full 27.48
_diffrn_reflns_theta_max 27.48
_diffrn_reflns_theta_min 2.92
_exptl_absorpt_coefficient_mu 1.744
_exptl_absorpt_correction_T_max 0.7678
_exptl_absorpt_correction_T_min 0.6796
_exptl_absorpt_correction_type numerical
_exptl_crystal_colour yellow
_exptl_crystal_density_diffrn 1.764
_exptl_crystal_density_method 'not measured'
_exptl_crystal_description prisms
_exptl_crystal_F_000 3856
_exptl_crystal_size_max 0.24
_exptl_crystal_size_mid 0.18
_exptl_crystal_size_min 0.16
_refine_diff_density_max 0.946
_refine_diff_density_min -1.837
_refine_diff_density_rms 0.095
_refine_ls_extinction_method none
_refine_ls_goodness_of_fit_ref 1.073
_refine_ls_hydrogen_treatment mixed
_refine_ls_matrix_type full
_refine_ls_number_parameters 792
_refine_ls_number_reflns 16489
_refine_ls_number_restraints 0
_refine_ls_restrained_S_all 1.073
_refine_ls_R_factor_all 0.0518
_refine_ls_R_factor_gt 0.0356
_refine_ls_shift/su_max 0.020
_refine_ls_shift/su_mean 0.001
_refine_ls_structure_factor_coef Fsqd
_refine_ls_weighting_details 'calc w=1/[\s^2^(Fo^2^)+(0.0361P)^2^+10.0982P] where P=(Fo^2^+2Fc^2^)/3'
_refine_ls_weighting_scheme calc
_refine_ls_wR_factor_gt 0.0827
_refine_ls_wR_factor_ref 0.0900
_reflns_number_gt 13050
_reflns_number_total 16489
_reflns_threshold_expression >2sigma(I)
_cod_data_source_file b314292b.txt
_cod_data_source_block agno3
_cod_depositor_comments
;
The following automatic conversions were performed:
'_symmetry_cell_setting' value 'Monoclinic' changed to 'monoclinic'
according to '/home/saulius/struct/CIF-dictionaries/cif_core.dic'
dictionary named 'cif_core.dic' version 2.4.1 from
2010-06-29.

'_exptl_absorpt_correction_type' value 'Numerical' changed to
'numerical' according to
'/home/saulius/struct/CIF-dictionaries/cif_core.dic' dictionary named
'cif_core.dic' version 2.4.1 from 2010-06-29.

Automatic conversion script
Id: cif_fix_enum 1527 2010-12-29 10:47:43Z saulius 
;
_cod_original_sg_symbol_H-M P21/n
_cod_database_code 7102602

loop_
_symmetry_equiv_pos_as_xyz
'x, y, z'
'-x+1/2, y+1/2, -z+1/2'
'-x, -y, -z'
'x-1/2, -y-1/2, z-1/2'

loop_
_atom_site_label
_atom_site_type_symbol
_atom_site_fract_x
_atom_site_fract_y
_atom_site_fract_z
_atom_site_U_iso_or_equiv
_atom_site_adp_type
_atom_site_occupancy
_atom_site_symmetry_multiplicity
_atom_site_calc_flag
_atom_site_refinement_flags
Ag1 Ag 0.036652(14) 0.230660(12) 0.424961(12) 0.03110(7) Uani 1 1 d .
Ag2 Ag 0.387500(14) 0.449195(13) 0.683175(12) 0.03368(7) Uani 1 1 d .
Ag3 Ag 0.481507(14) 0.268554(12) 0.582160(12) 0.03222(7) Uani 1 1 d .
Ag4 Ag 0.608781(15) 0.451636(14) 0.832417(13) 0.03590(7) Uani 1 1 d .
Ag5 Ag 0.53114(2) 0.58280(2) 0.728176(19) 0.06048(11) Uani 0.95 1 d P
Ag5A Ag 0.5394(6) 0.6107(6) 0.6950(6) 0.127(5) Uani 0.05 1 d P
S1 S 0.21272(4) 0.12174(4) 0.31284(3) 0.02451(15) Uani 1 1 d .
S2 S 0.13464(4) 0.13456(4) 0.43129(3) 0.02146(15) Uani 1 1 d .
S3 S 0.33391(5) 0.22324(4) 0.38960(4) 0.02934(17) Uani 1 1 d .
S4 S 0.17216(4) 0.26447(4) 0.61344(4) 0.02833(17) Uani 1 1 d .
S5 S 0.28319(4) 0.36982(4) 0.69732(3) 0.02529(16) Uani 1 1 d .
S6 S 0.37929(4) 0.35994(4) 0.58994(3) 0.02066(14) Uani 1 1 d .
C1 C 0.24947(16) 0.17587(15) 0.38161(13) 0.0215(6) Uani 1 1 d .
C2 C 0.21748(16) 0.18209(14) 0.42971(13) 0.0210(6) Uani 1 1 d .
C3 C 0.24753(16) 0.22909(15) 0.48238(14) 0.0216(6) Uani 1 1 d .
C4 C 0.26917(16) 0.26541(14) 0.52986(14) 0.0214(6) Uani 1 1 d .
C5 C 0.29476(16) 0.31148(14) 0.58416(13) 0.0206(6) Uani 1 1 d .
C6 C 0.25588(16) 0.31510(15) 0.62785(13) 0.0223(6) Uani 1 1 d .
C7 C 0.29305(18) 0.06073(18) 0.31926(16) 0.0336(7) Uani 1 1 d .
H7 H 0.3354 0.0888 0.3168 0.040 Uiso 1 1 d R
C8 C 0.2687(2) 0.0115(2) 0.26103(18) 0.0415(9) Uani 1 1 d .
H8A H 0.3088 -0.0216 0.2623 0.062 Uiso 1 1 d R
H8B H 0.2576 0.0400 0.2228 0.062 Uiso 1 1 d R
H8C H 0.2242 -0.0149 0.2612 0.062 Uiso 1 1 d R
C9 C 0.3163(2) 0.0202(2) 0.38216(18) 0.0450(9) Uani 1 1 d .
H9A H 0.3582 -0.0108 0.3838 0.067 Uiso 1 1 d R
H9B H 0.2744 -0.0080 0.3856 0.067 Uiso 1 1 d R
H9C H 0.3311 0.0539 0.4170 0.067 Uiso 1 1 d R
C10 C 0.16538(18) 0.09211(16) 0.51135(14) 0.0274(7) Uani 1 1 d .
H10 H 0.1886 0.1279 0.5428 0.033 Uiso 1 1 d R
C11 C 0.0948(2) 0.06394(19) 0.52434(17) 0.0382(8) Uani 1 1 d .
H11G H 0.1090 0.0416 0.5658 0.057 Uiso 1 1 d R
H11H H 0.0702 0.0292 0.4922 0.057 Uiso 1 1 d R
H11I H 0.0608 0.1030 0.5234 0.057 Uiso 1 1 d R
C12 C 0.2227(2) 0.03349(18) 0.51327(17) 0.0385(8) Uani 1 1 d .
H12G H 0.2383 0.0119 0.5550 0.058 Uiso 1 1 d R
H12H H 0.2659 0.0539 0.5044 0.058 Uiso 1 1 d R
H12I H 0.2001 -0.0024 0.4817 0.058 Uiso 1 1 d R
C13 C 0.3238(2) 0.2551(2) 0.30832(18) 0.0428(9) Uani 1 1 d .
H13 H 0.3151 0.2143 0.2801 0.051 Uiso 1 1 d R
C14 C 0.4002(3) 0.2873(3) 0.3124(2) 0.0652(13) Uani 1 1 d .
H14A H 0.3987 0.3049 0.2709 0.098 Uiso 1 1 d R
H14B H 0.4387 0.2511 0.3260 0.098 Uiso 1 1 d R
H14C H 0.4115 0.3262 0.3426 0.098 Uiso 1 1 d R
C15 C 0.2587(3) 0.3065(2) 0.2843(2) 0.0642(12) Uani 1 1 d .
H15A H 0.2554 0.3219 0.2417 0.096 Uiso 1 1 d R
H15B H 0.2662 0.3476 0.3120 0.096 Uiso 1 1 d R
H15C H 0.2126 0.2826 0.2835 0.096 Uiso 1 1 d R
C16 C 0.1772(2) 0.22636(18) 0.69205(16) 0.0337(7) Uani 1 1 d .
H16 H 0.1755 0.2646 0.7209 0.040 Uiso 1 1 d R
C17 C 0.2490(2) 0.1824(2) 0.72024(19) 0.0482(10) Uani 1 1 d .
H17A H 0.2496 0.1635 0.7611 0.072 Uiso 1 1 d R
H17B H 0.2923 0.2128 0.7256 0.072 Uiso 1 1 d R
H17C H 0.2504 0.1435 0.6919 0.072 Uiso 1 1 d R
C18 C 0.1058(2) 0.1807(2) 0.67943(19) 0.0497(10) Uani 1 1 d .
H18A H 0.1047 0.1591 0.7189 0.074 Uiso 1 1 d R
H18B H 0.1061 0.1438 0.6489 0.074 Uiso 1 1 d R
H18C H 0.0617 0.2104 0.6627 0.074 Uiso 1 1 d R
C19 C 0.19743(18) 0.42548(19) 0.68452(16) 0.0339(7) Uani 1 1 d .
H19 H 0.1567 0.3952 0.6873 0.041 Uiso 1 1 d R
C20 C 0.2157(2) 0.4794(2) 0.73950(17) 0.0398(8) Uani 1 1 d .
H20A H 0.1723 0.5095 0.7351 0.060 Uiso 1 1 d R
H20B H 0.2580 0.5085 0.7386 0.060 Uiso 1 1 d R
H20C H 0.2279 0.4540 0.7795 0.060 Uiso 1 1 d R
C21 C 0.1741(2) 0.4620(2) 0.62029(18) 0.0485(10) Uani 1 1 d .
H21A H 0.1293 0.4900 0.6155 0.073 Uiso 1 1 d R
H21B H 0.1638 0.4261 0.5872 0.073 Uiso 1 1 d R
H21C H 0.2142 0.4927 0.6169 0.073 Uiso 1 1 d R
C22 C 0.35596(18) 0.40752(16) 0.51240(14) 0.0282(7) Uani 1 1 d .
H22 H 0.3430 0.3730 0.4782 0.034 Uiso 1 1 d R
C23 C 0.4281(2) 0.4461(2) 0.51318(19) 0.0422(9) Uani 1 1 d .
H23A H 0.4195 0.4720 0.4737 0.063 Uiso 1 1 d R
H23B H 0.4680 0.4117 0.5175 0.063 Uiso 1 1 d R
H23C H 0.4425 0.4792 0.5485 0.063 Uiso 1 1 d R
C24 C 0.2900(2) 0.45856(18) 0.50427(17) 0.0379(8) Uani 1 1 d .
H24A H 0.2789 0.4824 0.4636 0.057 Uiso 1 1 d R
H24B H 0.3031 0.4936 0.5380 0.057 Uiso 1 1 d R
H24C H 0.2464 0.4320 0.5061 0.057 Uiso 1 1 d R
S1A S 0.07511(4) 0.36096(4) 0.45913(4) 0.02656(16) Uani 1 1 d .
S2A S -0.03970(4) 0.25260(4) 0.50319(4) 0.02643(16) Uani 1 1 d .
S3A S -0.11699(5) 0.38384(4) 0.53586(4) 0.03276(18) Uani 1 1 d .
C1A C -0.00062(18) 0.46802(16) 0.49750(14) 0.0262(6) Uani 1 1 d .
C2A C 0.00138(17) 0.39207(15) 0.48871(14) 0.0240(6) Uani 1 1 d .
C3A C -0.04680(17) 0.34717(15) 0.50577(14) 0.0249(6) Uani 1 1 d .
C4A C 0.0640(3) 0.41721(19) 0.38824(17) 0.0448(9) Uani 1 1 d .
H4AA H 0.0728 0.4665 0.4012 0.054 Uiso 1 1 d R
C5A C -0.0152(3) 0.4097(2) 0.34032(19) 0.0619(13) Uani 1 1 d .
H5AA H -0.0196 0.4400 0.3039 0.093 Uiso 1 1 d R
H5AB H -0.0521 0.4237 0.3605 0.093 Uiso 1 1 d R
H5AC H -0.0236 0.3606 0.3266 0.093 Uiso 1 1 d R
C6A C 0.1254(3) 0.3924(3) 0.3601(2) 0.0596(12) Uani 1 1 d .
H6AA H 0.1223 0.4203 0.3226 0.089 Uiso 1 1 d R
H6AB H 0.1178 0.3425 0.3487 0.089 Uiso 1 1 d R
H6AC H 0.1745 0.3987 0.3910 0.089 Uiso 1 1 d R
C7A C -0.13775(19) 0.22309(18) 0.46298(18) 0.0372(8) Uani 1 1 d .
H7A H -0.1675 0.2314 0.4911 0.045 Uiso 1 1 d R
C8A C -0.1312(3) 0.14199(19) 0.4539(2) 0.0595(12) Uani 1 1 d .
H8AA H -0.1808 0.1226 0.4334 0.089 Uiso 1 1 d R
H8AB H -0.1098 0.1194 0.4948 0.089 Uiso 1 1 d R
H8AC H -0.0993 0.1332 0.4276 0.089 Uiso 1 1 d R
C9A C -0.1732(2) 0.2617(2) 0.40036(19) 0.0488(10) Uani 1 1 d .
H9AA H -0.2241 0.2447 0.3816 0.073 Uiso 1 1 d R
H9AB H -0.1444 0.2525 0.3716 0.073 Uiso 1 1 d R
H9AC H -0.1739 0.3124 0.4082 0.073 Uiso 1 1 d R
C10A C -0.0935(2) 0.3428(2) 0.61546(16) 0.0386(8) Uani 1 1 d .
H10A H -0.1025 0.2920 0.6109 0.046 Uiso 1 1 d R
C11A C -0.1477(2) 0.3761(2) 0.64769(19) 0.0515(10) Uani 1 1 d .
H11A H -0.1382 0.3561 0.6898 0.077 Uiso 1 1 d R
H11B H -0.1990 0.3660 0.6225 0.077 Uiso 1 1 d R
H11C H -0.1400 0.4271 0.6509 0.077 Uiso 1 1 d R
C12A C -0.0113(2) 0.3558(3) 0.65432(18) 0.0550(11) Uani 1 1 d .
H12A H -0.0006 0.3327 0.6953 0.083 Uiso 1 1 d R
H12B H -0.0027 0.4065 0.6603 0.083 Uiso 1 1 d R
H12C H 0.0212 0.3365 0.6318 0.083 Uiso 1 1 d R
S1B S 0.43160(4) 0.14274(4) 0.54288(4) 0.02476(15) Uani 1 1 d .
S2B S 0.53899(5) 0.24583(4) 0.48669(4) 0.02794(17) Uani 1 1 d .
S3B S 0.61054(5) 0.11173(4) 0.45212(4) 0.02971(17) Uani 1 1 d .
C1B C 0.50097(17) 0.03217(15) 0.50210(14) 0.0234(6) Uani 1 1 d .
C2B C 0.50038(17) 0.10835(15) 0.50912(14) 0.0231(6) Uani 1 1 d .
C3B C 0.54564(17) 0.15129(15) 0.48658(14) 0.0241(6) Uani 1 1 d .
C4B C 0.4491(2) 0.09002(18) 0.61658(16) 0.0368(8) Uani 1 1 d .
H4BA H 0.4437 0.0399 0.6058 0.044 Uiso 1 1 d R
C5B C 0.5279(2) 0.1032(2) 0.66271(18) 0.0481(10) Uani 1 1 d .
H5BA H 0.5354 0.0748 0.7007 0.072 Uiso 1 1 d R
H5BB H 0.5330 0.1532 0.6740 0.072 Uiso 1 1 d R
H5BC H 0.5650 0.0903 0.6424 0.072 Uiso 1 1 d R
C6B C 0.3875(2) 0.1117(2) 0.64535(18) 0.0495(10) Uani 1 1 d .
H6BA H 0.3936 0.0855 0.6843 0.074 Uiso 1 1 d R
H6BB H 0.3386 0.1015 0.6155 0.074 Uiso 1 1 d R
H6BC H 0.3915 0.1623 0.6544 0.074 Uiso 1 1 d R
C7B C 0.6385(2) 0.27415(17) 0.50402(19) 0.0392(8) Uani 1 1 d .
H7B H 0.6572 0.2557 0.4709 0.047 Uiso 1 1 d R
C8B C 0.6358(3) 0.35583(19) 0.4993(2) 0.0540(11) Uani 1 1 d .
H8BA H 0.6862 0.3743 0.5075 0.081 Uiso 1 1 d R
H8BB H 0.6141 0.3749 0.5304 0.081 Uiso 1 1 d R
H8BC H 0.6053 0.3698 0.4571 0.081 Uiso 1 1 d R
C9B C 0.6877(2) 0.2457(2) 0.5679(2) 0.0530(11) Uani 1 1 d .
H9BA H 0.7390 0.2614 0.5752 0.080 Uiso 1 1 d R
H9BB H 0.6860 0.1941 0.5675 0.080 Uiso 1 1 d R
H9BC H 0.6695 0.2635 0.6015 0.080 Uiso 1 1 d R
C10B C 0.57451(19) 0.14485(19) 0.36962(16) 0.0353(8) Uani 1 1 d .
H10B H 0.5717 0.1964 0.3701 0.042 Uiso 1 1 d R
C11B C 0.6320(2) 0.1218(3) 0.3368(2) 0.0556(11) Uani 1 1 d .
H11D H 0.6157 0.1386 0.2933 0.083 Uiso 1 1 d R
H11E H 0.6357 0.0703 0.3372 0.083 Uiso 1 1 d R
H11F H 0.6806 0.1421 0.3590 0.083 Uiso 1 1 d R
C12B C 0.4963(2) 0.1143(2) 0.33683(18) 0.0480(9) Uani 1 1 d .
H12D H 0.4777 0.1329 0.2940 0.072 Uiso 1 1 d R
H12E H 0.4626 0.1279 0.3603 0.072 Uiso 1 1 d R
H12F H 0.4993 0.0629 0.3354 0.072 Uiso 1 1 d R
N1A N -0.01770(18) 0.21646(15) 0.27774(14) 0.0371(7) Uani 1 1 d .
O1A O -0.04827(16) 0.21284(17) 0.32118(12) 0.0543(7) Uani 1 1 d .
O2A O -0.05774(16) 0.21785(15) 0.22056(12) 0.0496(7) Uani 1 1 d .
O3A O 0.05309(15) 0.21926(15) 0.29208(12) 0.0465(6) Uani 1 1 d .
O1B O 0.55429(19) 0.45300(17) 0.69195(14) 0.0615(8) Uani 1 1 d .
N1B N 0.5921(2) 0.4742(2) 0.65720(17) 0.0621(10) Uani 1 1 d .
O2B O 0.6243(2) 0.4297(2) 0.63206(17) 0.0794(10) Uani 1 1 d .
O3B O 0.5997(3) 0.53988(19) 0.64880(17) 0.0887(12) Uani 1 1 d .
O1C O 0.47945(13) 0.46537(13) 0.78425(11) 0.0364(5) Uani 1 1 d .
N1C N 0.45213(18) 0.48294(19) 0.82950(14) 0.0466(8) Uani 1 1 d .
O2C O 0.49839(18) 0.4956(3) 0.88251(14) 0.0966(15) Uani 1 1 d .
O3C O 0.38361(15) 0.48797(18) 0.81836(14) 0.0606(8) Uani 1 1 d .
N1D N 0.62611(19) 0.62441(16) 0.85717(15) 0.0416(7) Uani 1 1 d .
O1D O 0.6376(2) 0.57522(15) 0.82317(19) 0.0761(11) Uani 1 1 d .
O2D O 0.6643(3) 0.6320(3) 0.91161(18) 0.1244(19) Uani 1 1 d .
O3D O 0.5768(3) 0.6666(2) 0.8330(2) 0.1067(16) Uani 1 1 d .
O1E O 0.41301(19) 0.56661(15) 0.66188(17) 0.0710(10) Uani 1 1 d .
N1E N 0.3651(2) 0.61798(16) 0.65282(15) 0.0434(7) Uani 1 1 d .
O2E O 0.3885(2) 0.67925(15) 0.65970(16) 0.0732(10) Uani 1 1 d .
O3E O 0.2983(2) 0.6011(2) 0.6381(2) 0.1001(14) Uani 1 1 d .
O1W O 0.58359(17) 0.29351(18) 0.67132(15) 0.0479(7) Uani 1 1 d .
H1WA H 0.581(3) 0.341(3) 0.667(2) 0.063(15) Uiso 1 1 d .
H1WB H 0.567(3) 0.294(3) 0.698(2) 0.066(18) Uiso 1 1 d .

loop_
_atom_site_aniso_label
_atom_site_aniso_U_11
_atom_site_aniso_U_22
_atom_site_aniso_U_33
_atom_site_aniso_U_23
_atom_site_aniso_U_13
_atom_site_aniso_U_12
Ag1 0.03689(14) 0.02503(12) 0.03405(13) -0.00533(10) 0.01485(11) 0.00303(10)
Ag2 0.03530(14) 0.03225(13) 0.03343(13) -0.01241(10) 0.01055(11) -0.01006(11)
Ag3 0.03689(14) 0.02180(12) 0.03907(14) -0.00585(10) 0.01335(11) 0.00009(10)
Ag4 0.03277(14) 0.03388(14) 0.04118(15) 0.01293(11) 0.01161(11) 0.00975(11)
Ag5 0.0673(2) 0.0488(2) 0.0595(2) 0.00486(18) 0.01091(19) -0.01531(17)
Ag5A 0.109(7) 0.134(9) 0.132(9) 0.116(8) 0.028(6) -0.034(6)
S1 0.0282(4) 0.0253(4) 0.0202(3) -0.0055(3) 0.0078(3) -0.0017(3)
S2 0.0246(3) 0.0176(3) 0.0239(3) -0.0032(3) 0.0100(3) -0.0030(3)
S3 0.0313(4) 0.0328(4) 0.0271(4) -0.0039(3) 0.0137(3) -0.0105(3)
S4 0.0316(4) 0.0304(4) 0.0257(4) -0.0049(3) 0.0127(3) -0.0114(3)
S5 0.0279(4) 0.0275(4) 0.0215(3) -0.0069(3) 0.0092(3) -0.0037(3)
S6 0.0245(3) 0.0169(3) 0.0217(3) -0.0027(3) 0.0087(3) -0.0030(3)
C1 0.0247(14) 0.0185(13) 0.0215(14) -0.0015(11) 0.0074(12) -0.0021(11)
C2 0.0250(14) 0.0157(13) 0.0228(14) -0.0008(11) 0.0080(12) -0.0011(11)
C3 0.0242(14) 0.0173(13) 0.0248(15) 0.0018(12) 0.0097(12) -0.0005(11)
C4 0.0248(14) 0.0186(13) 0.0219(14) 0.0010(11) 0.0090(12) -0.0011(12)
C5 0.0256(14) 0.0155(13) 0.0207(14) -0.0012(11) 0.0072(12) -0.0013(11)
C6 0.0259(15) 0.0196(14) 0.0210(14) -0.0021(11) 0.0067(12) -0.0027(12)
C7 0.0276(16) 0.0356(18) 0.0405(19) -0.0144(15) 0.0147(15) 0.0006(14)
C8 0.045(2) 0.040(2) 0.044(2) -0.0177(17) 0.0211(17) -0.0003(16)
C9 0.040(2) 0.046(2) 0.044(2) -0.0084(17) 0.0045(17) 0.0173(17)
C10 0.0372(17) 0.0239(15) 0.0226(15) -0.0001(12) 0.0116(13) -0.0069(13)
C11 0.043(2) 0.0403(19) 0.0351(18) 0.0044(15) 0.0185(16) -0.0070(16)
C12 0.044(2) 0.0316(18) 0.0379(19) 0.0090(15) 0.0103(16) 0.0032(15)
C13 0.056(2) 0.0380(19) 0.039(2) 0.0039(16) 0.0220(18) -0.0070(17)
C14 0.075(3) 0.062(3) 0.072(3) 0.015(2) 0.042(3) -0.011(2)
C15 0.075(3) 0.052(3) 0.063(3) 0.020(2) 0.018(2) 0.005(2)
C16 0.046(2) 0.0328(17) 0.0293(17) -0.0029(14) 0.0217(15) -0.0097(15)
C17 0.060(3) 0.041(2) 0.044(2) 0.0098(17) 0.0174(19) 0.0002(19)
C18 0.059(2) 0.050(2) 0.048(2) 0.0027(18) 0.028(2) -0.023(2)
C19 0.0256(16) 0.0409(19) 0.0376(18) -0.0158(15) 0.0133(14) -0.0020(14)
C20 0.0364(19) 0.045(2) 0.042(2) -0.0188(17) 0.0175(16) -0.0004(16)
C21 0.041(2) 0.056(2) 0.039(2) -0.0140(18) -0.0017(17) 0.0211(18)
C22 0.0395(18) 0.0235(15) 0.0236(15) 0.0036(12) 0.0126(14) -0.0037(13)
C23 0.042(2) 0.040(2) 0.049(2) 0.0128(17) 0.0210(18) -0.0058(16)
C24 0.0384(19) 0.0325(18) 0.0387(19) 0.0095(15) 0.0059(15) -0.0013(15)
S1A 0.0330(4) 0.0221(4) 0.0272(4) -0.0038(3) 0.0131(3) -0.0024(3)
S2A 0.0324(4) 0.0182(3) 0.0309(4) -0.0004(3) 0.0130(3) 0.0007(3)
S3A 0.0377(4) 0.0279(4) 0.0376(4) -0.0034(3) 0.0190(4) 0.0041(3)
C1A 0.0339(16) 0.0227(13) 0.0222(14) -0.0022(12) 0.0089(13) 0.0008(13)
C2A 0.0300(15) 0.0195(14) 0.0208(14) -0.0011(11) 0.0052(12) 0.0011(12)
C3A 0.0295(16) 0.0210(14) 0.0247(15) -0.0040(12) 0.0088(13) 0.0011(12)
C4A 0.083(3) 0.0252(17) 0.0359(19) 0.0006(15) 0.032(2) -0.0019(18)
C5A 0.090(3) 0.062(3) 0.036(2) 0.012(2) 0.024(2) 0.038(3)
C6A 0.075(3) 0.068(3) 0.049(2) -0.013(2) 0.038(2) -0.022(2)
C7A 0.0346(18) 0.0293(17) 0.049(2) -0.0049(15) 0.0155(16) -0.0086(14)
C8A 0.059(3) 0.0287(19) 0.088(3) -0.010(2) 0.019(2) -0.0182(19)
C9A 0.040(2) 0.045(2) 0.053(2) -0.0048(19) 0.0023(18) 0.0012(17)
C10A 0.046(2) 0.0413(19) 0.0339(18) -0.0044(15) 0.0196(16) -0.0048(16)
C11A 0.046(2) 0.073(3) 0.044(2) -0.012(2) 0.0253(19) -0.011(2)
C12A 0.045(2) 0.085(3) 0.035(2) -0.013(2) 0.0119(18) 0.005(2)
S1B 0.0290(4) 0.0194(3) 0.0274(4) -0.0019(3) 0.0109(3) -0.0006(3)
S2B 0.0341(4) 0.0175(3) 0.0359(4) -0.0006(3) 0.0161(3) -0.0014(3)
S3B 0.0322(4) 0.0259(4) 0.0346(4) -0.0030(3) 0.0155(3) 0.0022(3)
C1B 0.0273(15) 0.0225(13) 0.0197(13) -0.0006(12) 0.0060(12) 0.0012(12)
C2B 0.0275(15) 0.0187(13) 0.0223(14) -0.0006(11) 0.0065(12) 0.0022(12)
C3B 0.0281(15) 0.0203(14) 0.0239(14) -0.0038(12) 0.0079(12) 0.0020(12)
C4B 0.061(2) 0.0243(16) 0.0314(17) 0.0022(14) 0.0238(17) 0.0010(16)
C5B 0.056(2) 0.055(2) 0.0336(19) 0.0074(17) 0.0135(18) 0.019(2)
C6B 0.060(3) 0.059(2) 0.038(2) -0.0036(18) 0.0267(19) -0.012(2)
C7B 0.0413(19) 0.0275(17) 0.057(2) -0.0116(16) 0.0277(18) -0.0107(15)
C8B 0.072(3) 0.0316(19) 0.068(3) -0.0107(19) 0.036(2) -0.0189(19)
C9B 0.037(2) 0.053(2) 0.063(3) -0.017(2) 0.0068(19) -0.0053(18)
C10B 0.0380(19) 0.0395(19) 0.0340(18) -0.0002(15) 0.0191(15) -0.0039(15)
C11B 0.046(2) 0.084(3) 0.045(2) 0.000(2) 0.0259(19) -0.001(2)
C12B 0.042(2) 0.062(3) 0.039(2) 0.0008(19) 0.0108(17) -0.0044(19)
N1A 0.0480(18) 0.0288(14) 0.0321(15) -0.0089(12) 0.0087(14) -0.0009(13)
O1A 0.0462(16) 0.084(2) 0.0327(14) -0.0158(14) 0.0128(12) -0.0047(15)
O2A 0.0550(16) 0.0587(17) 0.0288(13) -0.0083(12) 0.0036(12) -0.0047(14)
O3A 0.0388(14) 0.0580(17) 0.0398(14) 0.0012(12) 0.0079(12) -0.0025(12)
O1B 0.073(2) 0.066(2) 0.0434(16) 0.0011(15) 0.0142(16) 0.0039(16)
N1B 0.086(3) 0.055(2) 0.0339(18) -0.0084(17) 0.0020(19) -0.002(2)
O2B 0.096(3) 0.081(2) 0.066(2) -0.0270(19) 0.031(2) -0.008(2)
O3B 0.142(4) 0.058(2) 0.066(2) 0.0005(17) 0.032(2) -0.001(2)
O1C 0.0323(12) 0.0461(14) 0.0288(12) -0.0039(10) 0.0064(10) 0.0045(11)
N1C 0.0383(18) 0.065(2) 0.0319(16) -0.0039(15) 0.0038(14) 0.0154(16)
O2C 0.0537(19) 0.192(4) 0.0337(16) -0.030(2) -0.0019(14) 0.050(2)
O3C 0.0326(15) 0.089(2) 0.0576(18) -0.0181(16) 0.0109(13) 0.0122(15)
N1D 0.0510(19) 0.0328(16) 0.0430(18) -0.0046(14) 0.0174(16) -0.0052(15)
O1D 0.115(3) 0.0327(15) 0.110(3) -0.0080(17) 0.078(2) -0.0032(17)
O2D 0.115(4) 0.200(5) 0.047(2) -0.005(3) 0.009(2) -0.064(4)
O3D 0.136(4) 0.105(3) 0.102(3) 0.042(3) 0.071(3) 0.076(3)
O1E 0.067(2) 0.0350(15) 0.096(3) 0.0060(16) 0.0035(19) 0.0077(15)
N1E 0.053(2) 0.0320(17) 0.0447(18) -0.0016(14) 0.0141(16) 0.0025(15)
O2E 0.121(3) 0.0317(15) 0.071(2) -0.0029(14) 0.036(2) -0.0157(17)
O3E 0.058(2) 0.089(3) 0.154(4) -0.036(3) 0.034(2) 0.000(2)
O1W 0.0482(17) 0.0537(19) 0.0402(16) -0.0111(14) 0.0111(14) -0.0051(14)

loop_
_atom_type_symbol
_atom_type_description
_atom_type_scat_dispersion_real
_atom_type_scat_dispersion_imag
_atom_type_scat_source
C C 0.0033 0.0016 'International Tables Vol C Tables 4.2.6.8 and 6.1.1.4'
H H 0.0000 0.0000 'International Tables Vol C Tables 4.2.6.8 and 6.1.1.4'
N N 0.0061 0.0033 'International Tables Vol C Tables 4.2.6.8 and 6.1.1.4'
O O 0.0106 0.0060 'International Tables Vol C Tables 4.2.6.8 and 6.1.1.4'
S S 0.1246 0.1234 'International Tables Vol C Tables 4.2.6.8 and 6.1.1.4'
Ag Ag -0.8971 1.1015 'International Tables Vol C Tables 4.2.6.8 and 6.1.1.4'

loop_
_geom_angle_atom_site_label_1
_geom_angle_atom_site_label_2
_geom_angle_atom_site_label_3
_geom_angle
_geom_angle_site_symmetry_1
_geom_angle_site_symmetry_3
O1A Ag1 S2 102.05(7) . .
O1A Ag1 S1A 117.15(8) . .
S2 Ag1 S1A 121.42(3) . .
O1A Ag1 S2A 108.95(7) . .
S2 Ag1 S2A 127.71(3) . .
S1A Ag1 S2A 79.43(2) . .
O1E Ag2 O1C 86.31(10) . .
O1E Ag2 S5 142.04(9) . .
O1C Ag2 S5 108.52(6) . .
O1E Ag2 S6 114.20(10) . .
O1C Ag2 S6 131.98(6) . .
S5 Ag2 S6 82.10(2) . .
O1W Ag3 S1B 125.72(9) . .
O1W Ag3 S6 103.76(8) . .
S1B Ag3 S6 115.15(2) . .
O1W Ag3 S2B 105.95(9) . .
S1B Ag3 S2B 77.39(2) . .
S6 Ag3 S2B 129.45(2) . .
O1C Ag4 O1D 94.73(11) . .
O1C Ag4 S1 136.48(6) . 4_666
O1D Ag4 S1 107.84(8) . 4_666
O1C Ag4 S2 110.11(6) . 4_666
O1D Ag4 S2 132.26(10) . 4_666
S1 Ag4 S2 81.63(2) 4_666 4_666
O1C Ag4 Ag5 56.10(6) . .
O1D Ag4 Ag5 45.54(10) . .
S1 Ag4 Ag5 118.12(2) 4_666 .
S2 Ag4 Ag5 160.24(2) 4_666 .
Ag5A Ag5 O1E 86.1(7) . .
Ag5A Ag5 O1D 114.7(7) . .
O1E Ag5 O1D 159.17(13) . .
Ag5A Ag5 O3B 54.5(9) . .
O1E Ag5 O3B 96.18(14) . .
O1D Ag5 O3B 97.07(12) . .
Ag5A Ag5 Ag4 142.1(8) . .
O1E Ag5 Ag4 118.18(8) . .
O1D Ag5 Ag4 45.34(7) . .
O3B Ag5 Ag4 92.14(8) . .
Ag5 Ag5A O3B 104.8(10) . .
Ag5 Ag5A C14 136.6(11) . 3_666
O3B Ag5A C14 97.9(4) . 3_666
Ag5 Ag5A O1E 70.5(6) . .
O3B Ag5A O1E 104.5(6) . .
C14 Ag5A O1E 137.8(5) 3_666 .
C1 S1 C7 101.30(14) . .
C1 S1 Ag4 106.19(10) . 4_565
C7 S1 Ag4 107.36(11) . 4_565
C2 S2 C10 102.45(14) . .
C2 S2 Ag1 104.98(9) . .
C10 S2 Ag1 111.15(10) . .
C2 S2 Ag4 103.07(9) . 4_565
C10 S2 Ag4 116.67(10) . 4_565
Ag1 S2 Ag4 116.34(3) . 4_565
C1 S3 C13 104.18(16) . .
C6 S4 C16 104.56(14) . .
C6 S5 C19 100.81(14) . .
C6 S5 Ag2 104.86(10) . .
C19 S5 Ag2 108.08(12) . .
C5 S6 C22 103.10(14) . .
C5 S6 Ag3 108.05(9) . .
C22 S6 Ag3 102.83(10) . .
C5 S6 Ag2 102.45(9) . .
C22 S6 Ag2 110.98(10) . .
Ag3 S6 Ag2 127.16(3) . .
C2 C1 S3 117.8(2) . .
C2 C1 S1 124.2(2) . .
S3 C1 S1 117.90(16) . .
C1 C2 C3 121.7(3) . .
C1 C2 S2 123.8(2) . .
C3 C2 S2 114.5(2) . .
C4 C3 C2 174.0(3) . .
C3 C4 C5 177.2(3) . .
C6 C5 C4 120.2(3) . .
C6 C5 S6 124.7(2) . .
C4 C5 S6 115.0(2) . .
C5 C6 S4 118.4(2) . .
C5 C6 S5 123.9(2) . .
S4 C6 S5 117.66(16) . .
C9 C7 C8 113.1(3) . .
C9 C7 S1 111.8(2) . .
C8 C7 S1 106.4(2) . .
C9 C7 H7 108.3 . .
C8 C7 H7 108.5 . .
S1 C7 H7 108.5 . .
C7 C8 H8A 109.5 . .
C7 C8 H8B 109.1 . .
H8A C8 H8B 109.5 . .
C7 C8 H8C 109.8 . .
H8A C8 H8C 109.5 . .
H8B C8 H8C 109.5 . .
C7 C9 H9A 109.5 . .
C7 C9 H9B 109.6 . .
H9A C9 H9B 109.5 . .
C7 C9 H9C 109.4 . .
H9A C9 H9C 109.5 . .
H9B C9 H9C 109.5 . .
C12 C10 C11 112.7(3) . .
C12 C10 S2 110.0(2) . .
C11 C10 S2 107.2(2) . .
C12 C10 H10 109.0 . .
C11 C10 H10 109.1 . .
S2 C10 H10 108.9 . .
C10 C11 H11G 109.2 . .
C10 C11 H11H 109.7 . .
H11G C11 H11H 109.5 . .
C10 C11 H11I 109.6 . .
H11G C11 H11I 109.5 . .
H11H C11 H11I 109.5 . .
C10 C12 H12G 109.4 . .
C10 C12 H12H 109.5 . .
H12G C12 H12H 109.5 . .
C10 C12 H12I 109.6 . .
H12G C12 H12I 109.5 . .
H12H C12 H12I 109.5 . .
C15 C13 C14 113.9(3) . .
C15 C13 S3 112.1(3) . .
C14 C13 S3 104.9(3) . .
C15 C13 H13 108.6 . .
C14 C13 H13 108.6 . .
S3 C13 H13 108.5 . .
C13 C14 Ag5A 144.3(5) . 3_666
C13 C14 H14A 109.0 . .
Ag5A C14 H14A 60.6 3_666 .
C13 C14 H14B 109.5 . .
Ag5A C14 H14B 106.0 3_666 .
H14A C14 H14B 109.5 . .
C13 C14 H14C 109.9 . .
Ag5A C14 H14C 53.3 3_666 .
H14A C14 H14C 109.5 . .
H14B C14 H14C 109.5 . .
C13 C15 H15A 109.5 . .
C13 C15 H15B 109.9 . .
H15A C15 H15B 109.5 . .
C13 C15 H15C 109.0 . .
H15A C15 H15C 109.5 . .
H15B C15 H15C 109.5 . .
C17 C16 C18 112.2(3) . .
C17 C16 S4 111.9(2) . .
C18 C16 S4 104.8(2) . .
C17 C16 H16 109.5 . .
C18 C16 H16 109.2 . .
S4 C16 H16 109.3 . .
C16 C17 H17A 109.5 . .
C16 C17 H17B 109.2 . .
H17A C17 H17B 109.5 . .
C16 C17 H17C 109.7 . .
H17A C17 H17C 109.5 . .
H17B C17 H17C 109.5 . .
C16 C18 H18A 109.2 . .
C16 C18 H18B 109.4 . .
H18A C18 H18B 109.5 . .
C16 C18 H18C 109.8 . .
H18A C18 H18C 109.5 . .
H18B C18 H18C 109.5 . .
C21 C19 C20 112.0(3) . .
C21 C19 S5 112.4(2) . .
C20 C19 S5 106.2(2) . .
C21 C19 H19 108.7 . .
C20 C19 H19 108.8 . .
S5 C19 H19 108.6 . .
C19 C20 H20A 109.3 . .
C19 C20 H20B 109.8 . .
H20A C20 H20B 109.5 . .
C19 C20 H20C 109.4 . .
H20A C20 H20C 109.5 . .
H20B C20 H20C 109.5 . .
C19 C21 H21A 109.7 . .
C19 C21 H21B 109.1 . .
H21A C21 H21B 109.5 . .
C19 C21 H21C 109.6 . .
H21A C21 H21C 109.5 . .
H21B C21 H21C 109.5 . .
C23 C22 C24 112.5(3) . .
C23 C22 S6 105.2(2) . .
C24 C22 S6 111.1(2) . .
C23 C22 H22 109.4 . .
C24 C22 H22 109.2 . .
S6 C22 H22 109.3 . .
C22 C23 H23A 109.1 . .
C22 C23 H23B 109.7 . .
H23A C23 H23B 109.4 . .
C22 C23 H23C 109.7 . .
H23A C23 H23C 109.5 . .
H23B C23 H23C 109.5 . .
C22 C24 H24A 109.5 . .
C22 C24 H24B 109.5 . .
H24A C24 H24B 109.5 . .
C22 C24 H24C 109.4 . .
H24A C24 H24C 109.5 . .
H24B C24 H24C 109.5 . .
C2A S1A C4A 103.06(16) . .
C2A S1A Ag1 103.71(10) . .
C4A S1A Ag1 110.04(12) . .
C3A S2A C7A 103.87(15) . .
C3A S2A Ag1 103.96(10) . .
C7A S2A Ag1 107.40(12) . .
C3A S3A C10A 102.06(15) . .
C1A C1A C2A 175.9(5) 3_566 .
C3A C2A C1A 121.6(3) . .
C3A C2A S1A 123.1(2) . .
C1A C2A S1A 115.2(2) . .
C2A C3A S2A 122.8(2) . .
C2A C3A S3A 119.3(2) . .
S2A C3A S3A 117.83(17) . .
C6A C4A C5A 112.0(3) . .
C6A C4A S1A 105.6(3) . .
C5A C4A S1A 111.3(3) . .
C6A C4A H4AA 109.3 . .
C5A C4A H4AA 109.3 . .
S1A C4A H4AA 109.3 . .
C4A C5A H5AA 109.6 . .
C4A C5A H5AB 109.4 . .
H5AA C5A H5AB 109.5 . .
C4A C5A H5AC 109.4 . .
H5AA C5A H5AC 109.5 . .
H5AB C5A H5AC 109.5 . .
C4A C6A H6AA 109.2 . .
C4A C6A H6AB 109.2 . .
H6AA C6A H6AB 109.5 . .
C4A C6A H6AC 110.0 . .
H6AA C6A H6AC 109.5 . .
H6AB C6A H6AC 109.5 . .
C9A C7A C8A 112.3(3) . .
C9A C7A S2A 112.5(2) . .
C8A C7A S2A 104.5(3) . .
C9A C7A H7A 109.4 . .
C8A C7A H7A 109.1 . .
S2A C7A H7A 108.9 . .
C7A C8A H8AA 109.2 . .
C7A C8A H8AB 109.6 . .
H8AA C8A H8AB 109.5 . .
C7A C8A H8AC 109.6 . .
H8AA C8A H8AC 109.5 . .
H8AB C8A H8AC 109.5 . .
C7A C9A H9AA 109.2 . .
C7A C9A H9AB 109.9 . .
H9AA C9A H9AB 109.5 . .
C7A C9A H9AC 109.3 . .
H9AA C9A H9AC 109.5 . .
H9AB C9A H9AC 109.5 . .
C12A C10A C11A 111.5(3) . .
C12A C10A S3A 111.8(3) . .
C11A C10A S3A 106.0(3) . .
C12A C10A H10A 109.1 . .
C11A C10A H10A 109.2 . .
S3A C10A H10A 109.2 . .
C10A C11A H11A 109.7 . .
C10A C11A H11B 109.4 . .
H11A C11A H11B 109.5 . .
C10A C11A H11C 109.3 . .
H11A C11A H11C 109.5 . .
H11B C11A H11C 109.5 . .
C10A C12A H12A 109.7 . .
C10A C12A H12B 109.2 . .
H12A C12A H12B 109.5 . .
C10A C12A H12C 109.5 . .
H12A C12A H12C 109.5 . .
H12B C12A H12C 109.5 . .
C2B S1B C4B 102.73(15) . .
C2B S1B Ag3 103.69(10) . .
C4B S1B Ag3 104.17(11) . .
C3B S2B C7B 102.67(15) . .
C3B S2B Ag3 101.82(10) . .
C7B S2B Ag3 114.32(12) . .
C3B S3B C10B 101.15(15) . .
C1B C1B C2B 176.8(4) 3_656 .
C3B C2B C1B 121.3(3) . .
C3B C2B S1B 122.9(2) . .
C1B C2B S1B 115.6(2) . .
C2B C3B S2B 122.3(2) . .
C2B C3B S3B 119.4(2) . .
S2B C3B S3B 118.23(17) . .
C5B C4B C6B 111.9(3) . .
C5B C4B S1B 111.9(3) . .
C6B C4B S1B 105.8(3) . .
C5B C4B H4BA 109.0 . .
C6B C4B H4BA 109.0 . .
S1B C4B H4BA 109.0 . .
C4B C5B H5BA 110.0 . .
C4B C5B H5BB 109.0 . .
H5BA C5B H5BB 109.5 . .
C4B C5B H5BC 109.4 . .
H5BA C5B H5BC 109.5 . .
H5BB C5B H5BC 109.5 . .
C4B C6B H6BA 109.7 . .
C4B C6B H6BB 109.7 . .
H6BA C6B H6BB 109.5 . .
C4B C6B H6BC 109.1 . .
H6BA C6B H6BC 109.5 . .
H6BB C6B H6BC 109.5 . .
C9B C7B C8B 114.2(3) . .
C9B C7B S2B 111.8(3) . .
C8B C7B S2B 105.2(3) . .
C9B C7B H7B 108.7 . .
C8B C7B H7B 108.5 . .
S2B C7B H7B 108.4 . .
C7B C8B H8BA 109.6 . .
C7B C8B H8BB 109.5 . .
H8BA C8B H8BB 109.5 . .
C7B C8B H8BC 109.4 . .
H8BA C8B H8BC 109.5 . .
H8BB C8B H8BC 109.5 . .
C7B C9B H9BA 109.4 . .
C7B C9B H9BB 109.4 . .
H9BA C9B H9BB 109.5 . .
C7B C9B H9BC 109.6 . .
H9BA C9B H9BC 109.5 . .
H9BB C9B H9BC 109.5 . .
C12B C10B C11B 112.2(3) . .
C12B C10B S3B 110.3(2) . .
C11B C10B S3B 106.1(3) . .
C12B C10B H10B 109.4 . .
C11B C10B H10B 109.5 . .
S3B C10B H10B 109.3 . .
C10B C11B H11D 109.1 . .
C10B C11B H11E 109.6 . .
H11D C11B H11E 109.5 . .
C10B C11B H11F 109.6 . .
H11D C11B H11F 109.5 . .
H11E C11B H11F 109.5 . .
C10B C12B H12D 109.4 . .
C10B C12B H12E 109.6 . .
H12D C12B H12E 109.5 . .
C10B C12B H12F 109.5 . .
H12D C12B H12F 109.5 . .
H12E C12B H12F 109.5 . .
O2A N1A O1A 119.9(3) . .
O2A N1A O3A 120.3(3) . .
O1A N1A O3A 119.8(3) . .
N1A O1A Ag1 113.7(2) . .
O2B N1B O3B 119.6(5) . .
O2B N1B O1B 119.8(4) . .
O3B N1B O1B 120.6(4) . .
N1B O3B Ag5A 115.3(4) . .
N1B O3B Ag5 95.8(3) . .
Ag5A O3B Ag5 20.71(18) . .
N1C O1C Ag4 105.97(18) . .
N1C O1C Ag2 114.42(19) . .
Ag4 O1C Ag2 139.43(11) . .
O3C N1C O2C 123.4(3) . .
O3C N1C O1C 119.9(3) . .
O2C N1C O1C 116.7(3) . .
O2D N1D O3D 120.1(5) . .
O2D N1D O1D 122.0(5) . .
O3D N1D O1D 117.8(4) . .
N1D O1D Ag4 125.2(2) . .
N1D O1D Ag5 103.4(3) . .
Ag4 O1D Ag5 89.12(12) . .
N1E O1E Ag5 119.5(2) . .
N1E O1E Ag2 124.2(3) . .
Ag5 O1E Ag2 102.45(12) . .
N1E O1E Ag5A 111.3(4) . .
Ag5 O1E Ag5A 23.3(2) . .
Ag2 O1E Ag5A 120.6(3) . .
O2E N1E O3E 124.7(4) . .
O2E N1E O1E 118.6(4) . .
O3E N1E O1E 116.7(3) . .
Ag3 O1W H1WA 96(3) . .
Ag3 O1W H1WB 103(4) . .
H1WA O1W H1WB 94(5) . .

loop_
_geom_bond_atom_site_label_1
_geom_bond_atom_site_label_2
_geom_bond_distance
_geom_bond_site_symmetry_2
Ag1 O1A 2.358(3) .
Ag1 S2 2.5233(7) .
Ag1 S1A 2.5726(8) .
Ag1 S2A 2.5732(8) .
Ag2 O1E 2.313(3) .
Ag2 O1C 2.362(2) .
Ag2 S5 2.5290(8) .
Ag2 S6 2.6023(7) .
Ag3 O1W 2.311(3) .
Ag3 S1B 2.5666(8) .
Ag3 S6 2.5919(7) .
Ag3 S2B 2.6613(8) .
Ag4 O1C 2.319(2) .
Ag4 O1D 2.383(3) .
Ag4 S1 2.5062(8) 4_666
Ag4 S2 2.6198(7) 4_666
Ag4 Ag5 3.3504(5) .
Ag5 Ag5A 0.944(7) .
Ag5 O1E 2.245(3) .
Ag5 O1D 2.392(4) .
Ag5 O3B 2.580(4) .
Ag5A O3B 2.172(15) .
Ag5A C14 2.236(10) 3_666
Ag5A O1E 2.376(10) .
S1 C1 1.766(3) .
S1 C7 1.844(3) .
S1 Ag4 2.5062(8) 4_565
S2 C2 1.783(3) .
S2 C10 1.848(3) .
S2 Ag4 2.6198(7) 4_565
S3 C1 1.759(3) .
S3 C13 1.833(4) .
S4 C6 1.760(3) .
S4 C16 1.840(3) .
S5 C6 1.771(3) .
S5 C19 1.846(3) .
S6 C5 1.780(3) .
S6 C22 1.846(3) .
C1 C2 1.366(4) .
C2 C3 1.419(4) .
C3 C4 1.202(4) .
C4 C5 1.425(4) .
C5 C6 1.368(4) .
C7 C9 1.513(5) .
C7 C8 1.523(4) .
C7 H7 0.9597 .
C8 H8A 0.9600 .
C8 H8B 0.9601 .
C8 H8C 0.9599 .
C9 H9A 0.9600 .
C9 H9B 0.9599 .
C9 H9C 0.9600 .
C10 C12 1.514(5) .
C10 C11 1.517(4) .
C10 H10 0.9599 .
C11 H11G 0.9600 .
C11 H11H 0.9601 .
C11 H11I 0.9599 .
C12 H12G 0.9599 .
C12 H12H 0.9599 .
C12 H12I 0.9600 .
C13 C15 1.504(6) .
C13 C14 1.516(6) .
C13 H13 0.9600 .
C14 Ag5A 2.236(10) 3_666
C14 H14A 0.9599 .
C14 H14B 0.9600 .
C14 H14C 0.9600 .
C15 H15A 0.9601 .
C15 H15B 0.9599 .
C15 H15C 0.9599 .
C16 C17 1.522(5) .
C16 C18 1.526(5) .
C16 H16 0.9599 .
C17 H17A 0.9602 .
C17 H17B 0.9601 .
C17 H17C 0.9598 .
C18 H18A 0.9599 .
C18 H18B 0.9601 .
C18 H18C 0.9601 .
C19 C21 1.502(5) .
C19 C20 1.524(4) .
C19 H19 0.9600 .
C20 H20A 0.9600 .
C20 H20B 0.9600 .
C20 H20C 0.9600 .
C21 H21A 0.9599 .
C21 H21B 0.9603 .
C21 H21C 0.9600 .
C22 C23 1.515(5) .
C22 C24 1.515(5) .
C22 H22 0.9601 .
C23 H23A 0.9605 .
C23 H23B 0.9600 .
C23 H23C 0.9598 .
C24 H24A 0.9601 .
C24 H24B 0.9601 .
C24 H24C 0.9598 .
S1A C2A 1.782(3) .
S1A C4A 1.833(3) .
S2A C3A 1.767(3) .
S2A C7A 1.843(3) .
S3A C3A 1.769(3) .
S3A C10A 1.831(4) .
C1A C1A 1.195(6) 3_566
C1A C2A 1.428(4) .
C2A C3A 1.358(4) .
C4A C6A 1.525(6) .
C4A C5A 1.526(6) .
C4A H4AA 0.9600 .
C5A H5AA 0.9598 .
C5A H5AB 0.9600 .
C5A H5AC 0.9601 .
C6A H6AA 0.9600 .
C6A H6AB 0.9599 .
C6A H6AC 0.9599 .
C7A C9A 1.509(5) .
C7A C8A 1.532(5) .
C7A H7A 0.9600 .
C8A H8AA 0.9601 .
C8A H8AB 0.9599 .
C8A H8AC 0.9601 .
C9A H9AA 0.9600 .
C9A H9AB 0.9599 .
C9A H9AC 0.9600 .
C10A C12A 1.519(5) .
C10A C11A 1.529(5) .
C10A H10A 0.9599 .
C11A H11A 0.9599 .
C11A H11B 0.9599 .
C11A H11C 0.9601 .
C12A H12A 0.9599 .
C12A H12B 0.9600 .
C12A H12C 0.9602 .
S1B C2B 1.781(3) .
S1B C4B 1.832(3) .
S2B C3B 1.763(3) .
S2B C7B 1.843(3) .
S3B C3B 1.768(3) .
S3B C10B 1.831(3) .
C1B C1B 1.200(6) 3_656
C1B C2B 1.426(4) .
C2B C3B 1.358(4) .
C4B C5B 1.519(5) .
C4B C6B 1.521(5) .
C4B H4BA 0.9601 .
C5B H5BA 0.9602 .
C5B H5BB 0.9600 .
C5B H5BC 0.9599 .
C6B H6BA 0.9599 .
C6B H6BB 0.9599 .
C6B H6BC 0.9599 .
C7B C9B 1.513(6) .
C7B C8B 1.523(5) .
C7B H7B 0.9599 .
C8B H8BA 0.9598 .
C8B H8BB 0.9601 .
C8B H8BC 0.9601 .
C9B H9BA 0.9599 .
C9B H9BB 0.9600 .
C9B H9BC 0.9599 .
C10B C12B 1.516(5) .
C10B C11B 1.521(5) .
C10B H10B 0.9601 .
C11B H11D 0.9600 .
C11B H11E 0.9600 .
C11B H11F 0.9601 .
C12B H12D 0.9600 .
C12B H12E 0.9599 .
C12B H12F 0.9602 .
N1A O2A 1.245(4) .
N1A O1A 1.252(4) .
N1A O3A 1.254(4) .
O1B N1B 1.249(5) .
N1B O2B 1.245(5) .
N1B O3B 1.249(5) .
O1C N1C 1.289(4) .
N1C O3C 1.222(4) .
N1C O2C 1.236(4) .
N1D O2D 1.194(5) .
N1D O3D 1.199(5) .
N1D O1D 1.240(4) .
O1E N1E 1.278(4) .
N1E O2E 1.213(4) .
N1E O3E 1.223(5) .
O1W H1WA 0.88(5) .
O1W H1WB 0.75(5) .

loop_
_geom_hbond_atom_site_label_D
_geom_hbond_atom_site_label_H
_geom_hbond_atom_site_label_A
_geom_hbond_distance_DH
_geom_hbond_distance_HA
_geom_hbond_distance_DA
_geom_hbond_angle_DHA
_geom_hbond_site_symmetry_A
O1W H1WA O2B 0.88(5) 2.09(5) 2.853(5) 145(4) .
O1W H1WA O1B 0.88(5) 2.25(5) 3.075(4) 154(4) .
O1W H1WB O3A 0.75(5) 2.16(5) 2.885(4) 162(5) 4_666
O1W H1WB O2A 0.75(5) 2.51(5) 3.137(5) 142(5) 4_666

loop_
_geom_torsion_atom_site_label_1
_geom_torsion_atom_site_label_2
_geom_torsion_atom_site_label_3
_geom_torsion_atom_site_label_4
_geom_torsion
_geom_torsion_site_symmetry_1
_geom_torsion_site_symmetry_4
O1C Ag4 Ag5 Ag5A -145.2(14) . .
O1D Ag4 Ag5 Ag5A 71.8(14) . .
S1 Ag4 Ag5 Ag5A -16.1(14) 4_666 .
S2 Ag4 Ag5 Ag5A 164.9(14) 4_666 .
O1C Ag4 Ag5 O1E -20.99(13) . .
O1D Ag4 Ag5 O1E -163.99(16) . .
S1 Ag4 Ag5 O1E 108.17(11) 4_666 .
S2 Ag4 Ag5 O1E -70.81(13) 4_666 .
O1C Ag4 Ag5 O1D 143.00(13) . .
S1 Ag4 Ag5 O1D -87.84(11) 4_666 .
S2 Ag4 Ag5 O1D 93.18(12) 4_666 .
O1C Ag4 Ag5 O3B -119.17(12) . .
O1D Ag4 Ag5 O3B 97.83(14) . .
S1 Ag4 Ag5 O3B 9.99(10) 4_666 .
S2 Ag4 Ag5 O3B -168.99(11) 4_666 .
O1E Ag5 Ag5A O3B -100.4(5) . .
O1D Ag5 Ag5A O3B 80.7(8) . .
Ag4 Ag5 Ag5A O3B 32.7(15) . .
O1E Ag5 Ag5A C14 140.3(14) . 3_666
O1D Ag5 Ag5A C14 -38.6(17) . 3_666
O3B Ag5 Ag5A C14 -119.3(15) . 3_666
Ag4 Ag5 Ag5A C14 -87(2) . 3_666
O1D Ag5 Ag5A O1E -178.9(4) . .
O3B Ag5 Ag5A O1E 100.4(5) . .
Ag4 Ag5 Ag5A O1E 133.1(10) . .
O1A Ag1 S2 C2 109.81(12) . .
S1A Ag1 S2 C2 -22.83(10) . .
S2A Ag1 S2 C2 -124.41(10) . .
O1A Ag1 S2 C10 -140.14(13) . .
S1A Ag1 S2 C10 87.23(11) . .
S2A Ag1 S2 C10 -14.35(11) . .
O1A Ag1 S2 Ag4 -3.38(8) . 4_565
S1A Ag1 S2 Ag4 -136.01(3) . 4_565
S2A Ag1 S2 Ag4 122.41(3) . 4_565
O1E Ag2 S5 C6 108.51(18) . .
O1C Ag2 S5 C6 -142.88(12) . .
S6 Ag2 S5 C6 -11.15(10) . .
O1E Ag2 S5 C19 1.61(19) . .
O1C Ag2 S5 C19 110.21(13) . .
S6 Ag2 S5 C19 -118.05(11) . .
O1W Ag3 S6 C5 -127.53(14) . .
S1B Ag3 S6 C5 13.63(10) . .
S2B Ag3 S6 C5 107.88(10) . .
O1W Ag3 S6 C22 123.89(14) . .
S1B Ag3 S6 C22 -94.95(10) . .
S2B Ag3 S6 C22 -0.70(11) . .
O1W Ag3 S6 Ag2 -5.42(10) . .
S1B Ag3 S6 Ag2 135.74(3) . .
S2B Ag3 S6 Ag2 -130.01(3) . .
O1E Ag2 S6 C5 -132.92(13) . .
O1C Ag2 S6 C5 119.05(12) . .
S5 Ag2 S6 C5 11.20(10) . .
O1E Ag2 S6 C22 -23.46(14) . .
O1C Ag2 S6 C22 -131.49(14) . .
S5 Ag2 S6 C22 120.66(11) . .
O1E Ag2 S6 Ag3 102.64(9) . .
O1C Ag2 S6 Ag3 -5.39(9) . .
S5 Ag2 S6 Ag3 -113.24(4) . .
C13 S3 C1 C2 -141.5(2) . .
C13 S3 C1 S1 39.9(2) . .
C7 S1 C1 C2 -120.9(3) . .
Ag4 S1 C1 C2 -8.9(3) 4_565 .
C7 S1 C1 S3 57.5(2) . .
Ag4 S1 C1 S3 169.56(13) 4_565 .
S3 C1 C2 C3 4.6(4) . .
S1 C1 C2 C3 -176.9(2) . .
S3 C1 C2 S2 -176.88(15) . .
S1 C1 C2 S2 1.6(4) . .
C10 S2 C2 C1 127.8(3) . .
Ag1 S2 C2 C1 -116.0(2) . .
Ag4 S2 C2 C1 6.3(3) 4_565 .
C10 S2 C2 C3 -53.5(2) . .
Ag1 S2 C2 C3 62.7(2) . .
Ag4 S2 C2 C3 -175.09(19) 4_565 .
C1 C2 C3 C4 -163(3) . .
S2 C2 C3 C4 18(3) . .
C2 C3 C4 C5 -144(5) . .
C3 C4 C5 C6 125(6) . .
C3 C4 C5 S6 -56(7) . .
C22 S6 C5 C6 -125.8(3) . .
Ag3 S6 C5 C6 125.8(2) . .
Ag2 S6 C5 C6 -10.5(3) . .
C22 S6 C5 C4 55.5(2) . .
Ag3 S6 C5 C4 -52.9(2) . .
Ag2 S6 C5 C4 170.79(19) . .
C4 C5 C6 S4 -2.5(4) . .
S6 C5 C6 S4 178.84(16) . .
C4 C5 C6 S5 179.4(2) . .
S6 C5 C6 S5 0.7(4) . .
C16 S4 C6 C5 138.0(2) . .
C16 S4 C6 S5 -43.7(2) . .
C19 S5 C6 C5 122.1(3) . .
Ag2 S5 C6 C5 9.9(3) . .
C19 S5 C6 S4 -56.1(2) . .
Ag2 S5 C6 S4 -168.24(13) . .
C1 S1 C7 C9 57.1(3) . .
Ag4 S1 C7 C9 -54.0(3) 4_565 .
C1 S1 C7 C8 -178.9(2) . .
Ag4 S1 C7 C8 70.0(2) 4_565 .
C2 S2 C10 C12 -69.7(2) . .
Ag1 S2 C10 C12 178.61(19) . .
Ag4 S2 C10 C12 42.0(2) 4_565 .
C2 S2 C10 C11 167.5(2) . .
Ag1 S2 C10 C11 55.8(2) . .
Ag4 S2 C10 C11 -80.8(2) 4_565 .
C1 S3 C13 C15 63.3(3) . .
C1 S3 C13 C14 -172.6(3) . .
C15 C13 C14 Ag5A 8.5(9) . 3_666
S3 C13 C14 Ag5A -114.5(8) . 3_666
C6 S4 C16 C17 -56.7(3) . .
C6 S4 C16 C18 -178.5(2) . .
C6 S5 C19 C21 -53.4(3) . .
Ag2 S5 C19 C21 56.3(3) . .
C6 S5 C19 C20 -176.1(2) . .
Ag2 S5 C19 C20 -66.4(3) . .
C5 S6 C22 C23 -176.5(2) . .
Ag3 S6 C22 C23 -64.2(2) . .
Ag2 S6 C22 C23 74.4(2) . .
C5 S6 C22 C24 61.4(2) . .
Ag3 S6 C22 C24 173.7(2) . .
Ag2 S6 C22 C24 -47.6(2) . .
O1A Ag1 S1A C2A 85.34(12) . .
S2 Ag1 S1A C2A -148.62(10) . .
S2A Ag1 S1A C2A -20.65(10) . .
O1A Ag1 S1A C4A -24.33(17) . .
S2 Ag1 S1A C4A 101.71(15) . .
S2A Ag1 S1A C4A -130.32(15) . .
O1A Ag1 S2A C3A -93.65(13) . .
S2 Ag1 S2A C3A 143.35(10) . .
S1A Ag1 S2A C3A 21.61(11) . .
O1A Ag1 S2A C7A 16.02(14) . .
S2 Ag1 S2A C7A -106.97(12) . .
S1A Ag1 S2A C7A 131.28(12) . .
C1A C1A C2A C3A -168(6) 3_566 .
C1A C1A C2A S1A 16(7) 3_566 .
C4A S1A C2A C3A 132.5(3) . .
Ag1 S1A C2A C3A 17.7(3) . .
C4A S1A C2A C1A -51.6(3) . .
Ag1 S1A C2A C1A -166.4(2) . .
C1A C2A C3A S2A -173.4(2) . .
S1A C2A C3A S2A 2.3(4) . .
C1A C2A C3A S3A 3.3(4) . .
S1A C2A C3A S3A 178.94(16) . .
C7A S2A C3A C2A -133.1(3) . .
Ag1 S2A C3A C2A -20.9(3) . .
C7A S2A C3A S3A 50.1(2) . .
Ag1 S2A C3A S3A 162.40(14) . .
C10A S3A C3A C2A -120.6(3) . .
C10A S3A C3A S2A 56.2(2) . .
C2A S1A C4A C6A -179.4(3) . .
Ag1 S1A C4A C6A -69.3(3) . .
C2A S1A C4A C5A -57.6(3) . .
Ag1 S1A C4A C5A 52.5(3) . .
C3A S2A C7A C9A 52.0(3) . .
Ag1 S2A C7A C9A -57.7(3) . .
C3A S2A C7A C8A 174.1(3) . .
Ag1 S2A C7A C8A 64.4(3) . .
C3A S3A C10A C12A 54.0(3) . .
C3A S3A C10A C11A 175.6(2) . .
O1W Ag3 S1B C2B -73.84(15) . .
S6 Ag3 S1B C2B 154.77(10) . .
S2B Ag3 S1B C2B 26.87(10) . .
O1W Ag3 S1B C4B 33.34(16) . .
S6 Ag3 S1B C4B -98.04(12) . .
S2B Ag3 S1B C4B 134.05(12) . .
O1W Ag3 S2B C3B 96.46(14) . .
S1B Ag3 S2B C3B -27.47(10) . .
S6 Ag3 S2B C3B -139.80(10) . .
O1W Ag3 S2B C7B -13.45(16) . .
S1B Ag3 S2B C7B -137.38(13) . .
S6 Ag3 S2B C7B 110.29(13) . .
C1B C1B C2B C3B 176(100) 3_656 .
C1B C1B C2B S1B -9(8) 3_656 .
C4B S1B C2B C3B -132.7(3) . .
Ag3 S1B C2B C3B -24.5(3) . .
C4B S1B C2B C1B 52.4(3) . .
Ag3 S1B C2B C1B 160.6(2) . .
C1B C2B C3B S2B 173.0(2) . .
S1B C2B C3B S2B -1.7(4) . .
C1B C2B C3B S3B -3.8(4) . .
S1B C2B C3B S3B -178.44(16) . .
C7B S2B C3B C2B 144.2(3) . .
Ag3 S2B C3B C2B 25.6(3) . .
C7B S2B C3B S3B -39.0(2) . .
Ag3 S2B C3B S3B -157.59(14) . .
C10B S3B C3B C2B 116.7(3) . .
C10B S3B C3B S2B -60.2(2) . .
C2B S1B C4B C5B 62.8(3) . .
Ag3 S1B C4B C5B -45.1(3) . .
C2B S1B C4B C6B -175.0(2) . .
Ag3 S1B C4B C6B 77.1(2) . .
C3B S2B C7B C9B -60.1(3) . .
Ag3 S2B C7B C9B 49.3(3) . .
C3B S2B C7B C8B 175.5(3) . .
Ag3 S2B C7B C8B -75.1(3) . .
C3B S3B C10B C12B -65.2(3) . .
C3B S3B C10B C11B 173.1(3) . .
O2A N1A O1A Ag1 -170.2(2) . .
O3A N1A O1A Ag1 9.2(4) . .
S2 Ag1 O1A N1A -56.6(3) . .
S1A Ag1 O1A N1A 78.5(2) . .
S2A Ag1 O1A N1A 166.1(2) . .
O2B N1B O3B Ag5A 179.5(4) . .
O1B N1B O3B Ag5A -2.4(6) . .
O2B N1B O3B Ag5 -173.0(3) . .
O1B N1B O3B Ag5 5.1(4) . .
Ag5 Ag5A O3B N1B 21.7(10) . .
C14 Ag5A O3B N1B 164.5(4) 3_666 .
O1E Ag5A O3B N1B -51.6(5) . .
C14 Ag5A O3B Ag5 142.8(11) 3_666 .
O1E Ag5A O3B Ag5 -73.3(7) . .
Ag5A Ag5 O3B N1B -160.4(9) . .
O1E Ag5 O3B N1B -79.6(3) . .
O1D Ag5 O3B N1B 84.3(3) . .
Ag4 Ag5 O3B N1B 39.0(3) . .
O1E Ag5 O3B Ag5A 80.7(8) . .
O1D Ag5 O3B Ag5A -115.4(8) . .
Ag4 Ag5 O3B Ag5A -160.6(8) . .
O1D Ag4 O1C N1C -87.0(2) . .
S1 Ag4 O1C N1C 150.74(19) 4_666 .
S2 Ag4 O1C N1C 51.5(2) 4_666 .
Ag5 Ag4 O1C N1C -112.5(2) . .
O1D Ag4 O1C Ag2 98.54(18) . .
S1 Ag4 O1C Ag2 -23.7(2) 4_666 .
S2 Ag4 O1C Ag2 -122.96(15) 4_666 .
Ag5 Ag4 O1C Ag2 73.01(16) . .
O1E Ag2 O1C N1C 96.1(2) . .
S5 Ag2 O1C N1C -48.2(2) . .
S6 Ag2 O1C N1C -144.3(2) . .
O1E Ag2 O1C Ag4 -89.77(19) . .
S5 Ag2 O1C Ag4 125.98(15) . .
S6 Ag2 O1C Ag4 29.9(2) . .
Ag4 O1C N1C O3C -174.1(3) . .
Ag2 O1C N1C O3C 1.9(4) . .
Ag4 O1C N1C O2C 7.6(4) . .
Ag2 O1C N1C O2C -176.3(3) . .
O2D N1D O1D Ag4 73.5(5) . .
O3D N1D O1D Ag4 -109.4(4) . .
O2D N1D O1D Ag5 172.0(3) . .
O3D N1D O1D Ag5 -10.9(4) . .
O1C Ag4 O1D N1D 75.8(4) . .
S1 Ag4 O1D N1D -142.0(3) 4_666 .
S2 Ag4 O1D N1D -47.0(4) 4_666 .
Ag5 Ag4 O1D N1D 105.8(4) . .
O1C Ag4 O1D Ag5 -30.08(10) . .
S1 Ag4 O1D Ag5 112.20(8) 4_666 .
S2 Ag4 O1D Ag5 -152.86(5) 4_666 .
Ag5A Ag5 O1D N1D 93.9(10) . .
O1E Ag5 O1D N1D -83.0(4) . .
O3B Ag5 O1D N1D 147.9(2) . .
Ag4 Ag5 O1D N1D -126.1(3) . .
Ag5A Ag5 O1D Ag4 -140.0(10) . .
O1E Ag5 O1D Ag4 43.1(3) . .
O3B Ag5 O1D Ag4 -86.01(11) . .
Ag5A Ag5 O1E N1E -74.8(10) . .
O1D Ag5 O1E N1E 102.3(4) . .
O3B Ag5 O1E N1E -128.4(3) . .
Ag4 Ag5 O1E N1E 135.8(3) . .
Ag5A Ag5 O1E Ag2 143.3(9) . .
O1D Ag5 O1E Ag2 -39.5(4) . .
O3B Ag5 O1E Ag2 89.71(15) . .
Ag4 Ag5 O1E Ag2 -6.07(17) . .
O1D Ag5 O1E Ag5A 177.1(10) . .
O3B Ag5 O1E Ag5A -53.6(9) . .
Ag4 Ag5 O1E Ag5A -149.4(9) . .
O1C Ag2 O1E N1E -115.3(3) . .
S5 Ag2 O1E N1E 0.5(4) . .
S6 Ag2 O1E N1E 109.8(3) . .
O1C Ag2 O1E Ag5 24.21(13) . .
S5 Ag2 O1E Ag5 139.98(8) . .
S6 Ag2 O1E Ag5 -110.69(12) . .
O1C Ag2 O1E Ag5A 40.2(4) . .
S5 Ag2 O1E Ag5A 155.9(4) . .
S6 Ag2 O1E Ag5A -94.7(4) . .
Ag5 Ag5A O1E N1E 115.7(8) . .
O3B Ag5A O1E N1E -143.4(3) . .
C14 Ag5A O1E N1E -23.6(11) 3_666 .
O3B Ag5A O1E Ag5 100.9(9) . .
C14 Ag5A O1E Ag5 -139.3(18) 3_666 .
Ag5 Ag5A O1E Ag2 -42.6(10) . .
O3B Ag5A O1E Ag2 58.3(4) . .
C14 Ag5A O1E Ag2 178.1(8) 3_666 .
Ag5 O1E N1E O2E 26.6(5) . .
Ag2 O1E N1E O2E 159.8(3) . .
Ag5A O1E N1E O2E 2.3(5) . .
Ag5 O1E N1E O3E -152.9(3) . .
Ag2 O1E N1E O3E -19.7(5) . .
Ag5A O1E N1E O3E -177.1(5) . .
